data_1520173
loop_
_publ_author_name
'Callear, Samantha K.'
'Hursthouse, Michael B.'

_publ_section_title
;
 Maleic acid 2-imidazolidinone
;
_journal_name_full 'Crystal Structure Report Archive'
_journal_page_first 514
_journal_year 2008
_chemical_formula_sum 'C11 H14 N2 O9'
_chemical_formula_weight 318.24
_chemical_name_systematic
;
Maleic acid and 2-imidazolidinone
;
_space_group_IT_number 14
_symmetry_cell_setting monoclinic
_symmetry_space_group_name_Hall '-P 2ybc'
_symmetry_space_group_name_H-M 'P 1 21/c 1'
_atom_sites_solution_hydrogens geom
_atom_sites_solution_primary direct
_atom_sites_solution_secondary difmap
_cell_angle_alpha 90.00
_cell_angle_beta 92.968(2)
_cell_angle_gamma 90.00
_cell_formula_units_Z 8
_cell_length_a 31.3779(13)
_cell_length_b 12.3307(6)
_cell_length_c 7.1600(3)
_cell_measurement_reflns_used 5433
_cell_measurement_temperature 120(2)
_cell_measurement_theta_max 27.48
_cell_measurement_theta_min 2.91
_cell_volume 2766.6(2)
_computing_cell_refinement 'DENZO (Otwinowski & Minor, 1997) & COLLECT (Hooft, R.W.W., 1998)'
_computing_data_collection 'COLLECT (Hooft, R.W.W., 1998)'
_computing_data_reduction 'DENZO (Otwinowski & Minor, 1997) & COLLECT (Hooft, R.W.W., 1998)'
_computing_structure_refinement 'SHELXL-97 (Sheldrick, 1997)'
_diffrn_ambient_temperature 120(2)
_diffrn_detector_area_resol_mean 9.091
_diffrn_measured_fraction_theta_full 0.988
_diffrn_measured_fraction_theta_max 0.988
_diffrn_measurement_device_type 'Bruker-Nonius APEX II CCD camera on \k-goniostat'
_diffrn_measurement_method '\f & \w scans'
_diffrn_radiation_monochromator '10cm confocal mirrors'
_diffrn_radiation_source 'Bruker-Nonius FR591 rotating anode'
_diffrn_radiation_type MoK\a
_diffrn_radiation_wavelength 0.71073
_diffrn_reflns_av_R_equivalents 0.0788
_diffrn_reflns_av_sigmaI/netI 0.0819
_diffrn_reflns_limit_h_max 37
_diffrn_reflns_limit_h_min -37
_diffrn_reflns_limit_k_max 14
_diffrn_reflns_limit_k_min -14
_diffrn_reflns_limit_l_max 8
_diffrn_reflns_limit_l_min -8
_diffrn_reflns_number 17424
_diffrn_reflns_theta_full 25.00
_diffrn_reflns_theta_max 25.00
_diffrn_reflns_theta_min 3.08
_exptl_absorpt_coefficient_mu 0.135
_exptl_absorpt_correction_T_max 0.9973
_exptl_absorpt_correction_T_min 0.9840
_exptl_absorpt_correction_type multi-scan
_exptl_absorpt_process_details 'SADABS 2007/2 (Sheldrick, G.M., 2007)'
_exptl_crystal_colour colourless
_exptl_crystal_density_diffrn 1.528
_exptl_crystal_density_method 'not measured'
_exptl_crystal_description block
_exptl_crystal_F_000 1328
_exptl_crystal_size_max 0.12
_exptl_crystal_size_mid 0.04
_exptl_crystal_size_min 0.02
_refine_diff_density_max 0.355
_refine_diff_density_min -0.360
_refine_diff_density_rms 0.086
_refine_ls_extinction_method none
_refine_ls_goodness_of_fit_ref 1.058
_refine_ls_hydrogen_treatment constr
_refine_ls_matrix_type full
_refine_ls_number_parameters 405
_refine_ls_number_reflns 4829
_refine_ls_number_restraints 0
_refine_ls_restrained_S_all 1.058
_refine_ls_R_factor_all 0.1648
_refine_ls_R_factor_gt 0.0990
_refine_ls_shift/su_max 0.000
_refine_ls_shift/su_mean 0.000
_refine_ls_structure_factor_coef Fsqd
_refine_ls_weighting_details 'calc w=1/[\s^2^(Fo^2^)+(0.0000P)^2^+17.7474P] where P=(Fo^2^+2Fc^2^)/3'
_refine_ls_weighting_scheme calc
_refine_ls_wR_factor_gt 0.1681
_refine_ls_wR_factor_ref 0.2044
_reflns_number_gt 2884
_reflns_number_total 4829
_reflns_threshold_expression >2sigma(I)
_cod_data_source_file eCrystal-514.cif
_cod_data_source_block 07skc0026p21c
_cod_depositor_comments
;
Citation :
Callear, Samantha K. and Hursthouse, Michael B. (2008) 
University of Southampton, Crystal Structure Report Archive. 
(doi:10.5258/ecrystals/514)

More at:
http://ecrystals.chem.soton.ac.uk/514/
;
_cod_original_sg_symbol_H-M P21/c
_cod_database_code 1520173

loop_
_symmetry_equiv_pos_as_xyz
'x, y, z'
'-x, y+1/2, -z+1/2'
'-x, -y, -z'
'x, -y-1/2, z-1/2'

loop_
_atom_site_label
_atom_site_type_symbol
_atom_site_fract_x
_atom_site_fract_y
_atom_site_fract_z
_atom_site_U_iso_or_equiv
_atom_site_adp_type
_atom_site_occupancy
_atom_site_symmetry_multiplicity
_atom_site_calc_flag
_atom_site_refinement_flags
_atom_site_disorder_assembly
_atom_site_disorder_group
C1 C 0.37280(18) 0.1485(5) -0.0507(8) 0.0217(13) Uani 1 1 d . . .
C2 C 0.33647(17) 0.0987(5) 0.0388(8) 0.0221(13) Uani 1 1 d . . .
H2 H 0.3363 0.0217 0.0420 0.026 Uiso 1 1 calc R . .
C3 C 0.30351(17) 0.1472(5) 0.1164(8) 0.0214(13) Uani 1 1 d . . .
H3 H 0.2835 0.0986 0.1663 0.026 Uiso 1 1 calc R . .
C4 C 0.29271(17) 0.2638(5) 0.1381(8) 0.0203(13) Uani 1 1 d . . .
O1A O 0.39903(12) 0.0807(3) -0.1142(6) 0.0278(10) Uani 1 1 d . . .
H1 H 0.4195 0.1142 -0.1584 0.042 Uiso 1 1 calc R . .
O1B O 0.37738(12) 0.2505(3) -0.0630(6) 0.0263(9) Uani 1 1 d . . .
O4A O 0.31687(12) 0.3397(3) 0.0781(6) 0.0240(9) Uani 1 1 d . . .
H4 H 0.3379 0.3119 0.0282 0.036 Uiso 1 1 calc R . .
O4B O 0.25948(12) 0.2862(3) 0.2171(5) 0.0244(9) Uani 1 1 d . . .
C22 C 0.52110(17) 0.7718(4) 0.2592(8) 0.0204(13) Uani 1 1 d . . .
C24 C 0.47730(17) 0.6282(5) 0.3165(9) 0.0259(14) Uani 1 1 d . . .
H24A H 0.4521 0.6031 0.2395 0.031 Uiso 1 1 calc R . .
H24B H 0.4746 0.6042 0.4473 0.031 Uiso 1 1 calc R . .
C25 C 0.51906(18) 0.5866(5) 0.2378(9) 0.0272(14) Uani 1 1 d . . .
H25A H 0.5332 0.5326 0.3223 0.033 Uiso 1 1 calc R . .
H25B H 0.5139 0.5540 0.1123 0.033 Uiso 1 1 calc R . .
N21 N 0.54423(15) 0.6852(4) 0.2286(7) 0.0261(12) Uani 1 1 d . . .
H21 H 0.5715 0.6868 0.2054 0.031 Uiso 1 1 calc R . .
N23 N 0.48202(15) 0.7452(4) 0.3055(7) 0.0280(12) Uani 1 1 d . . .
H23 H 0.4617 0.7922 0.3268 0.034 Uiso 1 1 calc R . .
O22 O 0.53326(12) 0.8711(3) 0.2446(6) 0.0267(10) Uani 1 1 d . . .
C31 C 0.19861(19) 0.4920(5) 0.3574(8) 0.0227(13) Uani 1 1 d . . .
C32 C 0.18501(17) 0.6074(5) 0.3783(8) 0.0231(13) Uani 1 1 d . . .
H32 H 0.2034 0.6606 0.3304 0.028 Uiso 1 1 calc R . .
C33 C 0.15027(18) 0.6446(5) 0.4560(8) 0.0250(14) Uani 1 1 d . . .
H33 H 0.1478 0.7214 0.4516 0.030 Uiso 1 1 calc R . .
C34 C 0.11459(17) 0.5911(5) 0.5478(8) 0.0228(13) Uani 1 1 d . . .
O31A O 0.17860(12) 0.4129(3) 0.4065(6) 0.0252(10) Uani 1 1 d . . .
O31B O 0.23499(12) 0.4849(3) 0.2747(6) 0.0265(10) Uani 1 1 d . . .
H31 H 0.2443 0.4212 0.2836 0.040 Uiso 1 1 calc R . .
O34A O 0.11211(12) 0.4837(3) 0.5535(6) 0.0268(10) Uani 1 1 d . . .
H34 H 0.1338 0.4567 0.5073 0.040 Uiso 1 1 calc R . .
O34B O 0.08721(12) 0.6459(3) 0.6182(6) 0.0297(10) Uani 1 1 d . . .
C42 C 0.01642(17) 0.4877(5) 1.2180(7) 0.0204(13) Uani 1 1 d . . .
C44 C 0.01789(17) 0.6740(5) 1.2355(8) 0.0240(13) Uani 1 1 d . . .
H44A H 0.0128 0.7153 1.1179 0.029 Uiso 1 1 calc R . .
H44B H 0.0334 0.7205 1.3289 0.029 Uiso 1 1 calc R . .
C45 C -0.02461(18) 0.6319(5) 1.3103(8) 0.0237(13) Uani 1 1 d . . .
H45A H -0.0261 0.6460 1.4459 0.028 Uiso 1 1 calc R . .
H45B H -0.0496 0.6653 1.2427 0.028 Uiso 1 1 calc R . .
N41 N -0.02207(15) 0.5154(4) 1.2713(7) 0.0269(12) Uani 1 1 d . . .
H41 H -0.0433 0.4696 1.2818 0.032 Uiso 1 1 calc R . .
N43 N 0.04119(14) 0.5741(4) 1.2036(7) 0.0214(11) Uani 1 1 d . . .
H43 H 0.0683 0.5714 1.1779 0.026 Uiso 1 1 calc R . .
O42 O 0.02677(12) 0.3892(3) 1.1872(6) 0.0248(10) Uani 1 1 d . . .
C51 C 0.20532(17) 0.5167(5) 0.8440(8) 0.0210(13) Uani 1 1 d . . .
C52 C 0.19495(19) 0.4004(5) 0.8719(8) 0.0242(14) Uani 1 1 d . . .
H52 H 0.2156 0.3509 0.8298 0.029 Uiso 1 1 calc R . .
C53 C 0.16143(18) 0.3541(5) 0.9464(8) 0.0232(13) Uani 1 1 d . . .
H53 H 0.1622 0.2771 0.9500 0.028 Uiso 1 1 calc R . .
C54 C 0.12293(18) 0.4036(5) 1.0250(8) 0.0225(13) Uani 1 1 d . . .
O51A O 0.23829(12) 0.5396(3) 0.7677(6) 0.0263(10) Uani 1 1 d . . .
O51B O 0.17965(12) 0.5938(3) 0.8969(6) 0.0221(9) Uani 1 1 d . . .
H51 H 0.1576 0.5658 0.9381 0.033 Uiso 1 1 calc R . .
O54A O 0.11834(12) 0.5054(3) 1.0335(6) 0.0243(9) Uani 1 1 d . . .
O54B O 0.09614(12) 0.3365(3) 1.0819(6) 0.0291(10) Uani 1 1 d . . .
H54 H 0.0735 0.3692 1.1052 0.044 Uiso 1 1 calc R . .
C61 C 0.38551(18) 0.8448(5) 0.4555(8) 0.0234(14) Uani 1 1 d . . .
C62 C 0.34773(18) 0.8988(5) 0.5325(8) 0.0252(14) Uani 1 1 d . . .
H62 H 0.3492 0.9757 0.5314 0.030 Uiso 1 1 calc R . .
C63 C 0.31241(18) 0.8603(5) 0.6023(8) 0.0228(13) Uani 1 1 d . . .
H63 H 0.2925 0.9133 0.6390 0.027 Uiso 1 1 calc R . .
C64 C 0.29968(17) 0.7453(5) 0.6309(8) 0.0218(13) Uani 1 1 d . . .
O61A O 0.38847(13) 0.7382(3) 0.4493(7) 0.0344(11) Uani 1 1 d . . .
H61 H 0.3652 0.7105 0.4771 0.052 Uiso 1 1 calc R . .
O61B O 0.41391(14) 0.9014(4) 0.3985(6) 0.0369(11) Uani 1 1 d . . .
O64A O 0.32100(12) 0.6662(3) 0.5869(6) 0.0296(10) Uani 1 1 d . . .
O64B O 0.26279(12) 0.7368(3) 0.7053(6) 0.0259(10) Uani 1 1 d . . .
H64 H 0.2575 0.6712 0.7249 0.039 Uiso 1 1 calc R . .

loop_
_atom_site_aniso_label
_atom_site_aniso_U_11
_atom_site_aniso_U_22
_atom_site_aniso_U_33
_atom_site_aniso_U_23
_atom_site_aniso_U_13
_atom_site_aniso_U_12
C1 0.021(3) 0.017(3) 0.028(3) 0.000(2) 0.002(2) 0.001(3)
C2 0.021(3) 0.016(3) 0.029(3) 0.003(2) 0.003(3) -0.001(2)
C3 0.019(3) 0.019(3) 0.027(3) 0.001(2) 0.004(2) -0.004(3)
C4 0.017(3) 0.019(3) 0.024(3) -0.003(2) -0.002(2) -0.002(3)
O1A 0.021(2) 0.021(2) 0.042(3) 0.000(2) 0.0099(19) 0.0021(18)
O1B 0.021(2) 0.024(2) 0.035(2) 0.0037(19) 0.0078(17) 0.0032(18)
O4A 0.022(2) 0.017(2) 0.035(2) 0.0023(18) 0.0113(18) -0.0037(18)
O4B 0.025(2) 0.020(2) 0.029(2) 0.0013(18) 0.0079(18) 0.0019(18)
C22 0.016(3) 0.019(3) 0.027(3) 0.002(2) 0.003(2) -0.001(2)
C24 0.016(3) 0.026(3) 0.036(4) -0.001(3) 0.003(3) -0.008(3)
C25 0.026(3) 0.022(3) 0.033(4) -0.004(3) 0.005(3) -0.009(3)
N21 0.020(3) 0.017(3) 0.042(3) 0.000(2) 0.010(2) 0.001(2)
N23 0.023(3) 0.022(3) 0.040(3) -0.002(2) 0.014(2) 0.000(2)
O22 0.025(2) 0.018(2) 0.038(3) -0.0004(18) 0.0103(18) 0.0011(18)
C31 0.025(3) 0.024(3) 0.020(3) 0.001(3) 0.001(2) 0.000(3)
C32 0.020(3) 0.020(3) 0.030(3) 0.006(3) 0.005(3) -0.002(3)
C33 0.023(3) 0.015(3) 0.037(4) 0.000(3) 0.001(3) 0.001(3)
C34 0.017(3) 0.023(3) 0.029(3) -0.001(3) 0.002(3) 0.000(3)
O31A 0.025(2) 0.016(2) 0.036(2) -0.0016(18) 0.0116(19) -0.0016(18)
O31B 0.018(2) 0.024(2) 0.039(3) -0.001(2) 0.0131(19) 0.0029(18)
O34A 0.022(2) 0.021(2) 0.039(3) 0.0010(19) 0.0116(19) 0.0001(18)
O34B 0.021(2) 0.027(2) 0.042(3) -0.002(2) 0.0107(19) 0.0043(19)
C42 0.020(3) 0.024(3) 0.016(3) 0.005(2) -0.003(2) -0.002(3)
C44 0.021(3) 0.023(3) 0.029(3) 0.002(3) 0.007(3) 0.003(3)
C45 0.024(3) 0.025(3) 0.023(3) -0.004(3) 0.004(3) 0.001(3)
N41 0.018(3) 0.027(3) 0.037(3) 0.000(2) 0.010(2) -0.004(2)
N43 0.015(2) 0.016(3) 0.034(3) 0.002(2) 0.008(2) 0.002(2)
O42 0.023(2) 0.016(2) 0.036(2) -0.0022(18) 0.0085(18) -0.0008(18)
C51 0.017(3) 0.027(3) 0.018(3) 0.000(3) 0.001(2) 0.004(3)
C52 0.027(3) 0.016(3) 0.031(3) 0.000(3) 0.012(3) 0.007(3)
C53 0.030(3) 0.012(3) 0.028(3) 0.000(2) 0.006(3) 0.006(3)
C54 0.020(3) 0.023(3) 0.025(3) -0.001(3) -0.001(2) -0.002(3)
O51A 0.019(2) 0.028(2) 0.032(2) 0.0004(19) 0.0073(18) 0.0023(19)
O51B 0.020(2) 0.014(2) 0.033(2) -0.0018(17) 0.0090(18) 0.0005(17)
O54A 0.022(2) 0.018(2) 0.034(2) 0.0000(18) 0.0080(18) 0.0031(17)
O54B 0.020(2) 0.020(2) 0.049(3) 0.003(2) 0.011(2) 0.0012(18)
C61 0.019(3) 0.025(3) 0.026(3) 0.002(3) -0.005(3) 0.002(3)
C62 0.021(3) 0.021(3) 0.034(4) 0.000(3) 0.007(3) 0.004(3)
C63 0.028(3) 0.017(3) 0.023(3) -0.007(2) 0.005(3) 0.009(3)
C64 0.013(3) 0.029(3) 0.024(3) 0.003(3) 0.004(2) -0.001(3)
O61A 0.025(2) 0.026(2) 0.054(3) -0.003(2) 0.015(2) 0.003(2)
O61B 0.030(2) 0.030(3) 0.053(3) -0.001(2) 0.017(2) -0.008(2)
O64A 0.024(2) 0.022(2) 0.044(3) -0.004(2) 0.012(2) 0.0011(19)
O64B 0.021(2) 0.018(2) 0.040(2) -0.0018(19) 0.0090(18) 0.0008(18)

loop_
_atom_type_symbol
_atom_type_description
_atom_type_scat_dispersion_real
_atom_type_scat_dispersion_imag
_atom_type_scat_source
C C 0.0033 0.0016 'International Tables Vol C Tables 4.2.6.8 and 6.1.1.4'
H H 0.0000 0.0000 'International Tables Vol C Tables 4.2.6.8 and 6.1.1.4'
N N 0.0061 0.0033 'International Tables Vol C Tables 4.2.6.8 and 6.1.1.4'
O O 0.0106 0.0060 'International Tables Vol C Tables 4.2.6.8 and 6.1.1.4'

loop_
_geom_angle_atom_site_label_1
_geom_angle_atom_site_label_2
_geom_angle_atom_site_label_3
_geom_angle
_geom_angle_site_symmetry_1
_geom_angle_site_symmetry_3
O1B C1 O1A 123.2(5) . .
O1B C1 C2 122.5(5) . .
O1A C1 C2 114.3(5) . .
C3 C2 C1 128.8(5) . .
C3 C2 H2 115.6 . .
C1 C2 H2 115.6 . .
C2 C3 C4 131.3(5) . .
C2 C3 H3 114.3 . .
C4 C3 H3 114.3 . .
O4B C4 O4A 120.7(5) . .
O4B C4 C3 117.7(5) . .
O4A C4 C3 121.6(5) . .
C1 O1A H1 109.5 . .
C4 O4A H4 109.5 . .
O22 C22 N21 126.1(5) . .
O22 C22 N23 122.4(5) . .
N21 C22 N23 111.5(5) . .
N23 C24 C25 102.7(4) . .
N23 C24 H24A 111.2 . .
C25 C24 H24A 111.2 . .
N23 C24 H24B 111.2 . .
C25 C24 H24B 111.2 . .
H24A C24 H24B 109.1 . .
N21 C25 C24 102.3(5) . .
N21 C25 H25A 111.3 . .
C24 C25 H25A 111.3 . .
N21 C25 H25B 111.3 . .
C24 C25 H25B 111.3 . .
H25A C25 H25B 109.2 . .
C22 N21 C25 111.4(5) . .
C22 N21 H21 124.3 . .
C25 N21 H21 124.3 . .
C22 N23 C24 110.9(5) . .
C22 N23 H23 124.6 . .
C24 N23 H23 124.6 . .
O31A C31 O31B 123.2(5) . .
O31A C31 C32 125.3(5) . .
O31B C31 C32 111.5(5) . .
C33 C32 C31 127.9(5) . .
C33 C32 H32 116.0 . .
C31 C32 H32 116.0 . .
C32 C33 C34 133.3(6) . .
C32 C33 H33 113.4 . .
C34 C33 H33 113.4 . .
O34B C34 O34A 119.7(5) . .
O34B C34 C33 120.0(5) . .
O34A C34 C33 120.3(5) . .
C31 O31B H31 109.5 . .
C34 O34A H34 109.5 . .
O42 C42 N43 126.5(5) . .
O42 C42 N41 122.4(5) . .
N43 C42 N41 111.2(5) . .
N43 C44 C45 102.6(4) . .
N43 C44 H44A 111.2 . .
C45 C44 H44A 111.2 . .
N43 C44 H44B 111.2 . .
C45 C44 H44B 111.2 . .
H44A C44 H44B 109.2 . .
N41 C45 C44 101.9(4) . .
N41 C45 H45A 111.4 . .
C44 C45 H45A 111.4 . .
N41 C45 H45B 111.4 . .
C44 C45 H45B 111.4 . .
H45A C45 H45B 109.3 . .
C42 N41 C45 111.4(5) . .
C42 N41 H41 124.3 . .
C45 N41 H41 124.3 . .
C42 N43 C44 111.5(5) . .
C42 N43 H43 124.3 . .
C44 N43 H43 124.3 . .
O51A C51 O51B 120.3(5) . .
O51A C51 C52 118.5(5) . .
O51B C51 C52 121.1(5) . .
C53 C52 C51 130.5(5) . .
C53 C52 H52 114.7 . .
C51 C52 H52 114.7 . .
C52 C53 C54 130.5(5) . .
C52 C53 H53 114.8 . .
C54 C53 H53 114.8 . .
O54B C54 O54A 123.7(5) . .
O54B C54 C53 114.9(5) . .
O54A C54 C53 121.4(5) . .
C51 O51B H51 109.5 . .
C54 O54B H54 109.5 . .
O61B C61 O61A 120.3(5) . .
O61B C61 C62 118.6(5) . .
O61A C61 C62 121.1(5) . .
C63 C62 C61 132.5(6) . .
C63 C62 H62 113.7 . .
C61 C62 H62 113.7 . .
C62 C63 C64 128.8(5) . .
C62 C63 H63 115.6 . .
C64 C63 H63 115.6 . .
O64A C64 O64B 123.1(5) . .
O64A C64 C63 124.4(5) . .
O64B C64 C63 112.5(5) . .
C61 O61A H61 109.5 . .
C64 O64B H64 109.5 . .

loop_
_geom_bond_atom_site_label_1
_geom_bond_atom_site_label_2
_geom_bond_distance
_geom_bond_site_symmetry_2
C1 O1B 1.270(7) .
C1 O1A 1.273(7) .
C1 C2 1.471(8) .
C2 C3 1.340(8) .
C2 H2 0.9500 .
C3 C4 1.487(8) .
C3 H3 0.9500 .
C4 O4B 1.243(6) .
C4 O4A 1.292(6) .
O1A H1 0.8400 .
O4A H4 0.8400 .
C22 O22 1.288(7) .
C22 N21 1.316(7) .
C22 N23 1.328(7) .
C24 N23 1.453(7) .
C24 C25 1.541(8) .
C24 H24A 0.9900 .
C24 H24B 0.9900 .
C25 N21 1.453(7) .
C25 H25A 0.9900 .
C25 H25B 0.9900 .
N21 H21 0.8800 .
N23 H23 0.8800 .
C31 O31A 1.221(7) .
C31 O31B 1.316(7) .
C31 C32 1.495(8) .
C32 C33 1.331(8) .
C32 H32 0.9500 .
C33 C34 1.482(8) .
C33 H33 0.9500 .
C34 O34B 1.222(7) .
C34 O34A 1.327(7) .
O31B H31 0.8400 .
O34A H34 0.8400 .
C42 O42 1.279(7) .
C42 N43 1.326(7) .
C42 N41 1.329(7) .
C44 N43 1.456(7) .
C44 C45 1.552(7) .
C44 H44A 0.9900 .
C44 H44B 0.9900 .
C45 N41 1.466(7) .
C45 H45A 0.9900 .
C45 H45B 0.9900 .
N41 H41 0.8800 .
N43 H43 0.8800 .
C51 O51A 1.228(6) .
C51 O51B 1.314(6) .
C51 C52 1.487(8) .
C52 C53 1.332(8) .
C52 H52 0.9500 .
C53 C54 1.489(8) .
C53 H53 0.9500 .
C54 O54B 1.262(7) .
C54 O54A 1.265(7) .
O51B H51 0.8400 .
O54B H54 0.8400 .
C61 O61B 1.218(7) .
C61 O61A 1.320(7) .
C61 C62 1.490(8) .
C62 C63 1.327(8) .
C62 H62 0.9500 .
C63 C64 1.490(8) .
C63 H63 0.9500 .
C64 O64A 1.233(7) .
C64 O64B 1.303(6) .
O61A H61 0.8400 .
O64B H64 0.8400 .

loop_
_geom_hbond_atom_site_label_D
_geom_hbond_atom_site_label_H
_geom_hbond_atom_site_label_A
_geom_hbond_distance_DH
_geom_hbond_distance_HA
_geom_hbond_distance_DA
_geom_hbond_angle_DHA
_geom_hbond_site_symmetry_A
O4A H4 O1B 0.84 1.62 2.456(5) 176.2 .
N23 H23 O61B 0.88 2.10 2.977(6) 175.8 .
N23 H23 O61A 0.88 2.59 3.162(6) 123.6 .
O31B H31 O4B 0.84 1.80 2.607(5) 160.0 .
O34A H34 O31A 0.84 1.70 2.540(5) 175.1 .
N43 H43 O54A 0.88 2.09 2.892(6) 151.3 .
O51B H51 O54A 0.84 1.62 2.457(5) 174.0 .
O54B H54 O42 0.84 1.63 2.429(5) 158.6 .
O61A H61 O64A 0.84 1.72 2.541(6) 166.0 .
O64B H64 O51A 0.84 1.76 2.596(6) 171.4 .
O1A H1 O22 0.84 1.64 2.438(5) 156.6 3_665
N21 H21 O1B 0.88 2.09 2.896(6) 151.3 3_665
N41 H41 O34B 0.88 2.13 2.987(6) 164.5 3_567
N41 H41 O34A 0.88 2.58 3.150(6) 123.5 3_567
